data_2012494
loop_
_publ_author_name
'Nie, Jing-Jing'
'Xu, Duan-Jun'
'Hu, Zi-Qiang'
'Xu, Yuan-Zhi'
'Wu, Jing-Yun'
'Chiang, Michael Y.'

_publ_section_title
;
 (1<i>R</i>,3<i>S</i>)-Camphoramic acid
;
_journal_issue 2
_journal_name_full 'Acta Crystallographica Section C'
_journal_page_first o106
_journal_page_last o107
_journal_paper_doi 10.1107/S0108270101020819
_journal_volume 58
_journal_year 2002
_chemical_formula_moiety 'C10 H17 N O3'
_chemical_formula_sum 'C10 H17 N O3'
_chemical_formula_weight 199.25
_chemical_name_common '1R,3S-camphoramic acid'
_chemical_name_systematic
;
3-aminocarbonyl-1,2,2-trimethylcyclopentane-1-carboxylic acid
;
_space_group_IT_number 19
_symmetry_cell_setting orthorhombic
_symmetry_space_group_name_Hall 'P 2ac 2ab'
_symmetry_space_group_name_H-M 'P 21 21 21'
_atom_sites_solution_hydrogens difmap
_atom_sites_solution_primary direct
_atom_sites_solution_secondary difmap
_cell_angle_alpha 90
_cell_angle_beta 90
_cell_angle_gamma 90
_cell_formula_units_Z 4
_cell_length_a 7.2389(14)
_cell_length_b 11.2125(14)
_cell_length_c 12.7427(15)
_cell_measurement_reflns_used 22
_cell_measurement_temperature 298(2)
_cell_measurement_theta_max 12.46
_cell_measurement_theta_min 8.58
_cell_volume 1034.3(3)
_computing_cell_refinement 'MSC/AFC Diffractometer Control Software'
_computing_data_collection
;
MSC/AFC Diffractometer Control Software (Molecular Structure Corporation,
1992)
;
_computing_data_reduction 'TEXSAN (Molecular Structure Corporation, 1985)'
_computing_molecular_graphics 'XP (Siemens, 1994)'
_computing_structure_refinement 'SHELXL97 (Sheldrick, 1997)'
_computing_structure_solution 'SHELXS93 (Sheldrick, 1993)'
_diffrn_ambient_temperature 298(2)
_diffrn_measured_fraction_theta_full 1.000
_diffrn_measured_fraction_theta_max 1.000
_diffrn_measurement_device_type 'Rigaku AFC-7S'
_diffrn_measurement_method \w/2\q
_diffrn_radiation_monochromator graphite
_diffrn_radiation_source 'fine-focus sealed tube'
_diffrn_radiation_type MoK\a
_diffrn_radiation_wavelength .71069
_diffrn_reflns_av_R_equivalents .000
_diffrn_reflns_av_sigmaI/netI .016
_diffrn_reflns_limit_h_max 8
_diffrn_reflns_limit_h_min 0
_diffrn_reflns_limit_k_max 13
_diffrn_reflns_limit_k_min 0
_diffrn_reflns_limit_l_max 15
_diffrn_reflns_limit_l_min 0
_diffrn_reflns_number 1073
_diffrn_reflns_theta_full 25.0
_diffrn_reflns_theta_max 25.0
_diffrn_reflns_theta_min 2.42
_diffrn_standards_decay_% .3
_diffrn_standards_interval_count 100
_diffrn_standards_number 3
_exptl_absorpt_coefficient_mu .094
_exptl_absorpt_correction_type none
_exptl_crystal_colour colourless
_exptl_crystal_density_diffrn 1.280
_exptl_crystal_density_meas ?
_exptl_crystal_density_method 'not measured'
_exptl_crystal_description prism
_exptl_crystal_F_000 432
_exptl_crystal_size_max .54
_exptl_crystal_size_mid .48
_exptl_crystal_size_min .36
_refine_diff_density_max .19
_refine_diff_density_min -.16
_refine_ls_extinction_method none
_refine_ls_goodness_of_fit_ref 1.039
_refine_ls_hydrogen_treatment noref
_refine_ls_matrix_type full
_refine_ls_number_parameters 127
_refine_ls_number_reflns 1073
_refine_ls_number_restraints 0
_refine_ls_restrained_S_all 1.039
_refine_ls_R_factor_all .048
_refine_ls_R_factor_gt .040
_refine_ls_shift/su_max <0.001
_refine_ls_shift/su_mean .000
_refine_ls_structure_factor_coef Fsqd
_refine_ls_weighting_details 'calc w = 1/[\s^2^(Fo^2^)+(0.0701P)^2^+0.2891P] where P=(Fo^2^+2Fc^2^)/3'
_refine_ls_weighting_scheme calc
_refine_ls_wR_factor_all .116
_refine_ls_wR_factor_ref .111
_reflns_number_gt 941
_reflns_number_total 1073
_reflns_threshold_expression I>2\s(I)
_cod_data_source_file fr1358.cif
_cod_data_source_block I
_cod_depositor_comments
;
The following automatic conversions were performed:
'_symmetry_cell_setting' value 'Orthorhombic' changed to 'orthorhombic'
according to '/home/saulius/struct/CIF-dictionaries/cif_core.dic'
dictionary named 'cif_core.dic' version 2.4.1 from 2010-06-29.

Automatic conversion script
Id: cif_fix_enum 1527 2010-12-29 10:47:43Z saulius 

The following automatic conversions were performed:

'_symmetry_cell_setting' value 'Orthorhombic' changed to
'orthorhombic' according to
/home/saulius/struct/CIF-dictionaries/cif_core.dic dictionary named
'cif_core.dic' version 2.4.1 from 2010-06-29.

Automatic conversion script
Id: cif_fix_values 1715 2011-07-08 13:25:40Z adriana 

The following automatic conversions were performed:

'_exptl_crystal_density_meas' value 'not measured' was changed to '?'
- the value is perceived as not measured.

Automatic conversion script
Id: cif_fix_values 3008 2015-01-20 13:52:24Z robertas 
;
_cod_original_cell_volume 1034.3(2)
_cod_original_sg_symbol_H-M 'P21 21 21'
_cod_database_code 2012494
_cod_database_fobs_code 2012494

loop_
_symmetry_equiv_pos_as_xyz
'x, y, z'
'-x+1/2, -y, z+1/2'
'x+1/2, -y+1/2, -z'
'-x, y+1/2, -z+1/2'

loop_
_atom_site_label
_atom_site_fract_x
_atom_site_fract_y
_atom_site_fract_z
_atom_site_U_iso_or_equiv
_atom_site_adp_type
_atom_site_calc_flag
_atom_site_refinement_flags
_atom_site_occupancy
_atom_site_disorder_assembly
_atom_site_disorder_group
_atom_site_type_symbol
O1 .7153(3) .3735(2) .3314(2) .0629(7) Uani d . 1 . . O
O2 .5549(3) .5188(2) .4053(2) .0669(7) Uani d . 1 . . O
O3 .1559(3) .17002(19) .08352(15) .0485(6) Uani d . 1 . . O
N1 -.0873(3) .2863(2) .12091(19) .0511(7) Uani d . 1 . . N
C1 .3878(4) .3439(3) .3613(2) .0401(7) Uani d . 1 . . C
C2 .2788(4) .3705(2) .2576(2) .0351(6) Uani d . 1 . . C
C3 .1408(4) .2621(2) .2552(2) .0351(6) Uani d . 1 . . C
C4 .2409(4) .1582(3) .3096(2) .0454(7) Uani d . 1 . . C
C5 .4188(5) .2083(3) .3537(3) .0525(8) Uani d . 1 . . C
C6 .2757(5) .3726(4) .4585(3) .0756(13) Uani d . 1 . . C
C7 .5706(4) .4107(3) .3646(2) .0443(7) Uani d . 1 . . C
C8 .1753(5) .4893(3) .2575(3) .0649(10) Uani d . 1 . . C
C9 .4081(5) .3698(3) .1618(2) .0493(7) Uani d . 1 . . C
C10 .0711(4) .2342(2) .1460(2) .0375(6) Uani d . 1 . . C
H1A -.1438 .2770 .0589 .080 Uiso d . 1 . . H
H1B -.1646 .3223 .1791 .080 Uiso d . 1 . . H
H2 .6583 .5584 .3987 .080 Uiso d . 1 . . H
H3 .0378 .2818 .3000 .080 Uiso d . 1 . . H
H4A .2504 .0915 .2615 .080 Uiso d . 1 . . H
H4B .1574 .1230 .3609 .080 Uiso d . 1 . . H
H5A .4207 .1750 .4206 .080 Uiso d . 1 . . H
H5B .5263 .1866 .3134 .080 Uiso d . 1 . . H
H6A .1596 .3306 .4561 .080 Uiso calc R 1 . . H
H6B .2512 .4572 .4610 .080 Uiso calc R 1 . . H
H6C .3423 .3495 .5201 .080 Uiso calc R 1 . . H
H8A .0934 .4921 .3165 .080 Uiso calc R 1 . . H
H8B .1054 .4963 .1937 .080 Uiso calc R 1 . . H
H8C .2626 .5535 .2619 .080 Uiso calc R 1 . . H
H9A .4749 .2959 .1598 .080 Uiso calc R 1 . . H
H9B .4933 .4350 .1669 .080 Uiso calc R 1 . . H
H9C .3361 .3779 .0988 .080 Uiso calc R 1 . . H

loop_
_atom_site_aniso_label
_atom_site_aniso_U_11
_atom_site_aniso_U_22
_atom_site_aniso_U_33
_atom_site_aniso_U_12
_atom_site_aniso_U_13
_atom_site_aniso_U_23
O1 .0323(10) .0637(14) .0929(17) -.0013(11) .0059(12) -.0131(14)
O2 .0510(13) .0675(15) .0820(16) -.0230(12) .0156(13) -.0343(13)
O3 .0484(11) .0553(12) .0417(10) .0141(11) -.0063(10) -.0066(10)
N1 .0397(13) .0625(16) .0510(13) .0125(13) -.0121(12) -.0035(13)
C1 .0342(13) .0493(15) .0367(13) -.0075(12) .0035(12) -.0034(12)
C2 .0301(13) .0330(13) .0422(14) .0016(12) .0021(12) .0010(12)
C3 .0303(12) .0384(14) .0365(14) -.0016(12) .0002(11) .0002(11)
C4 .0513(17) .0405(15) .0444(15) -.0063(14) -.0131(14) .0070(13)
C5 .0489(17) .0474(16) .0612(18) -.0065(15) -.0175(16) .0145(15)
C6 .070(2) .112(3) .0449(16) -.040(3) .0247(18) -.024(2)
C7 .0396(15) .0540(17) .0392(14) -.0097(15) -.0002(13) -.0052(14)
C8 .0486(17) .0371(16) .109(3) .0076(15) .002(2) -.0007(18)
C9 .0506(17) .0584(18) .0390(13) -.0108(16) .0038(14) .0042(14)
C10 .0322(12) .0389(13) .0412(13) .0013(12) -.0027(12) .0033(12)

loop_
_atom_type_symbol
_atom_type_description
_atom_type_scat_dispersion_real
_atom_type_scat_dispersion_imag
_atom_type_scat_source
O O .0106 .0060 'International Tables Vol C Tables 4.2.6.8 and 6.1.1.4'
C C .0033 .0016 'International Tables Vol C Tables 4.2.6.8 and 6.1.1.4'
H H .0000 .0000 'International Tables Vol C Tables 4.2.6.8 and 6.1.1.4'
N N .0061 .0033 'International Tables Vol C Tables 4.2.6.8 and 6.1.1.4'

loop_
_geom_angle_atom_site_label_1
_geom_angle_atom_site_label_2
_geom_angle_atom_site_label_3
_geom_angle
_geom_angle_publ_flag
C7 O2 H2 110.7 ?
C10 N1 H1A 123.8 ?
C10 N1 H1B 118.5 ?
H1A N1 H1B 116.1 ?
C6 C1 C7 109.9(2) ?
C6 C1 C5 109.8(3) ?
C7 C1 C5 111.2(3) ?
C6 C1 C2 112.3(3) ?
C7 C1 C2 111.5(2) ?
C5 C1 C2 102.0(2) yes
C8 C2 C9 107.6(3) ?
C8 C2 C1 114.4(3) ?
C9 C2 C1 111.2(2) ?
C8 C2 C3 111.2(2) ?
C9 C2 C3 111.5(2) ?
C1 C2 C3 100.9(2) yes
C10 C3 C4 114.6(2) ?
C10 C3 C2 112.9(2) ?
C4 C3 C2 106.1(2) yes
C10 C3 H3 109.5 ?
C4 C3 H3 105.7 ?
C2 C3 H3 107.6 ?
C5 C4 C3 106.7(2) yes
C5 C4 H4A 117.4 ?
C3 C4 H4A 109.4 ?
C5 C4 H4B 115.5 ?
C3 C4 H4B 108.5 ?
H4A C4 H4B 99.0 ?
C4 C5 C1 105.4(2) ?
C4 C5 H5A 101.8 ?
C1 C5 H5A 109.8 ?
C4 C5 H5B 113.4 ?
C1 C5 H5B 113.6 ?
H5A C5 H5B 112.0 ?
C1 C6 H6A 109.5 ?
C1 C6 H6B 109.5 ?
H6A C6 H6B 109.5 ?
C1 C6 H6C 109.4 ?
H6A C6 H6C 109.5 ?
H6B C6 H6C 109.5 ?
O1 C7 O2 122.0(3) yes
O1 C7 C1 125.2(3) yes
O2 C7 C1 112.7(3) yes
C2 C8 H8A 109.4 ?
C2 C8 H8B 109.5 ?
H8A C8 H8B 109.5 ?
C2 C8 H8C 109.5 ?
H8A C8 H8C 109.5 ?
H8B C8 H8C 109.5 ?
C2 C9 H9A 109.5 ?
C2 C9 H9B 109.4 ?
H9A C9 H9B 109.5 ?
C2 C9 H9C 109.5 ?
H9A C9 H9C 109.5 ?
H9B C9 H9C 109.5 ?
O3 C10 N1 122.1(3) yes
O3 C10 C3 123.2(2) yes
N1 C10 C3 114.8(2) yes

loop_
_geom_bond_atom_site_label_1
_geom_bond_atom_site_label_2
_geom_bond_site_symmetry_2
_geom_bond_distance
_geom_bond_publ_flag
O1 C7 . 1.204(4) yes
O2 C7 . 1.324(4) yes
O2 H2 . .874 ?
O3 C10 . 1.236(3) yes
N1 C10 . 1.326(4) yes
N1 H1A . .896 ?
N1 H1B . 1.013 ?
C1 C6 . 1.515(4) ?
C1 C7 . 1.521(4) ?
C1 C5 . 1.541(4) yes
C1 C2 . 1.568(4) yes
C2 C8 . 1.529(4) ?
C2 C9 . 1.539(4) ?
C2 C3 . 1.574(4) yes
C3 C10 . 1.513(4) ?
C3 C4 . 1.538(4) yes
C3 H3 . .965 ?
C4 C5 . 1.513(4) yes
C4 H4A . .969 ?
C4 H4B . .974 ?
C5 H5A . .931 ?
C5 H5B . .963 ?
C6 H6A . .96 ?
C6 H6B . .96 ?
C6 H6C . .96 ?
C8 H8A . .96 ?
C8 H8B . .96 ?
C8 H8C . .96 ?
C9 H9A . .96 ?
C9 H9B . .96 ?
C9 H9C . .96 ?

loop_
_geom_hbond_atom_site_label_D
_geom_hbond_atom_site_label_H
_geom_hbond_atom_site_label_A
_geom_hbond_site_symmetry_A
_geom_hbond_distance_DH
_geom_hbond_distance_HA
_geom_hbond_distance_DA
_geom_hbond_angle_DHA
_geom_hbond_publ_flag
N1 H1A O3 3_455 .896 2.398 3.238(4) 156 yes
N1 H1B O1 1_455 1.013 2.203 3.193(4) 165 yes
O2 H2 O3 4_655 .874 1.851 2.698(4) 163 yes

loop_
_geom_torsion_atom_site_label_1
_geom_torsion_atom_site_label_2
_geom_torsion_atom_site_label_3
_geom_torsion_atom_site_label_4
_geom_torsion
_geom_torsion_publ_flag
C6 C1 C2 C8 44.3(3) ?
C7 C1 C2 C8 -79.5(3) ?
C5 C1 C2 C8 161.8(3) ?
C6 C1 C2 C9 166.4(3) ?
C7 C1 C2 C9 42.6(3) ?
C5 C1 C2 C9 -76.1(3) ?
C6 C1 C2 C3 -75.2(3) ?
C7 C1 C2 C3 161.0(2) ?
C5 C1 C2 C3 42.3(3) yes
C8 C2 C3 C10 81.6(3) ?
C9 C2 C3 C10 -38.5(3) ?
C1 C2 C3 C10 -156.6(2) ?
C8 C2 C3 C4 -152.1(3) ?
C9 C2 C3 C4 87.8(3) ?
C1 C2 C3 C4 -30.4(2) yes
C10 C3 C4 C5 131.9(2) ?
C2 C3 C4 C5 6.7(3) yes
C3 C4 C5 C1 20.5(3) yes
C6 C1 C5 C4 79.6(3) ?
C7 C1 C5 C4 -158.6(2) ?
C2 C1 C5 C4 -39.7(3) yes
C6 C1 C7 O1 145.1(4) ?
C5 C1 C7 O1 23.4(4) ?
C2 C1 C7 O1 -89.7(4) ?
C6 C1 C7 O2 -37.1(4) ?
C5 C1 C7 O2 -158.8(3) ?
C2 C1 C7 O2 88.1(3) ?
C4 C3 C10 O3 -36.5(4) ?
C2 C3 C10 O3 85.1(3) ?
C4 C3 C10 N1 145.0(3) ?
C2 C3 C10 N1 -93.5(3) ?

loop_
_cod_related_entry_id
_cod_related_entry_database
_cod_related_entry_code
1 ChemSpider 1069787
